data_4315659
loop_
_publ_author_name
'Valeriu Mereacre'
'Yanhua Lan'
'Rodolphe Cl\'erac'
'Ayuk M. Ako'
'Ian J. Hewitt'
'Wolfgang Wernsdorfer'
'Gernot Buth'
'Christopher E. Anson'
'Annie K. Powell'

_publ_contact_author
; 
'Annie K. Powell'
;
_publ_contact_author_email annie.powell@kit.edu
_publ_contact_author_phone '+49 721 608 2135'
_publ_section_title
;
 Family of MnIII2Ln2(\m4-O) Compounds: Syntheses, Structures, and Magnetic
 Properties
;
_journal_name_full 'Inorganic Chemistry'
_journal_page_first 5293
_journal_page_last 5302
_journal_paper_doi 10.1021/ic100373r
_journal_volume 49
_journal_year 2010
_chemical_formula_moiety 'C38 H50 Gd2 Mn2 N8 O21, C2 H3 N'
_chemical_formula_sum 'C40 H53 Gd2 Mn2 N9 O21'
_chemical_formula_weight 1420.29
_chemical_name_systematic
; 
 ? 
;
_space_group_IT_number 61
_symmetry_cell_setting orthorhombic
_symmetry_space_group_name_Hall '-P 2ac 2ab'
_symmetry_space_group_name_H-M 'P b c a'
_atom_sites_solution_hydrogens geom
_atom_sites_solution_primary direct
_atom_sites_solution_secondary difmap
_audit_creation_method SHELXL-97
_cell_angle_alpha 90.00
_cell_angle_beta 90.00
_cell_angle_gamma 90.00
_cell_formula_units_Z 8
_cell_length_a 15.7188(2)
_cell_length_b 17.9802(3)
_cell_length_c 36.8419(6)
_cell_measurement_reflns_used 11947
_cell_measurement_temperature 100(2)
_cell_measurement_theta_max 23.46
_cell_measurement_theta_min 3.21
_cell_volume 10412.5(3)
_computing_cell_refinement 'CrysAlisPro (Oxford Diffraction, 2006)'
_computing_data_collection 'CrysAlisPro (Oxford Diffraction, 2006)'
_computing_data_reduction 'CrysAlisPro (Oxford Diffraction, 2006)'
_computing_molecular_graphics 'Diamond 2.1 (Crystal Impact, 1998)'
_computing_publication_material 'SHELXTL 6.14 (BrukerAXS Inc., 2003)'
_computing_structure_refinement 'SHELXTL 6.14 (BrukerAXS Inc., 2003)'
_computing_structure_solution 'SHELXTL 6.14 (BrukerAXS Inc., 2003)'
_diffrn_ambient_temperature 100(2)
_diffrn_measured_fraction_theta_full 0.989
_diffrn_measured_fraction_theta_max 0.985
_diffrn_measurement_device_type 'Oxford Xcalibur Gemini R'
_diffrn_measurement_method \w-scans
_diffrn_radiation_monochromator graphite
_diffrn_radiation_source 'fine-focus sealed tube'
_diffrn_radiation_type MoK\a
_diffrn_radiation_wavelength 0.71073
_diffrn_reflns_av_R_equivalents 0.0521
_diffrn_reflns_av_sigmaI/netI 0.0771
_diffrn_reflns_limit_h_max 19
_diffrn_reflns_limit_h_min -19
_diffrn_reflns_limit_k_max 22
_diffrn_reflns_limit_k_min -22
_diffrn_reflns_limit_l_max 46
_diffrn_reflns_limit_l_min -33
_diffrn_reflns_number 42757
_diffrn_reflns_theta_full 25.00
_diffrn_reflns_theta_max 26.77
_diffrn_reflns_theta_min 3.09
_exptl_absorpt_coefficient_mu 3.073
_exptl_absorpt_correction_T_max 0.831
_exptl_absorpt_correction_T_min 0.636
_exptl_absorpt_correction_type multi-scan
_exptl_absorpt_process_details 'ABSPACK (Oxford Diffraction, 2006)'
_exptl_crystal_colour brown
_exptl_crystal_density_diffrn 1.812
_exptl_crystal_density_method 'not measured'
_exptl_crystal_description plate
_exptl_crystal_F_000 5616
_exptl_crystal_size_max 0.18
_exptl_crystal_size_mid 0.17
_exptl_crystal_size_min 0.06
_refine_diff_density_max 2.200
_refine_diff_density_min -1.043
_refine_diff_density_rms 0.170
_refine_ls_extinction_method none
_refine_ls_goodness_of_fit_ref 1.023
_refine_ls_hydrogen_treatment constr
_refine_ls_matrix_type full
_refine_ls_number_parameters 670
_refine_ls_number_reflns 10923
_refine_ls_number_restraints 4
_refine_ls_restrained_S_all 1.023
_refine_ls_R_factor_all 0.0953
_refine_ls_R_factor_gt 0.0362
_refine_ls_shift/su_max 0.001
_refine_ls_shift/su_mean 0.000
_refine_ls_structure_factor_coef Fsqd
_refine_ls_weighting_details 'calc w=1/[\s^2^(Fo^2^)+(0.0374P)^2^+0.0000P] where P=(Fo^2^+2Fc^2^)/3'
_refine_ls_weighting_scheme calc
_refine_ls_wR_factor_gt 0.0686
_refine_ls_wR_factor_ref 0.0869
_reflns_number_gt 6485
_reflns_number_total 10923
_reflns_threshold_expression >2sigma(I)
_cod_data_source_file ic100373r_si_002_4.cif
_cod_data_source_block mn2gd2
_cod_database_code 4315659

loop_
_symmetry_equiv_pos_as_xyz
'x, y, z'
'-x+1/2, -y, z+1/2'
'x+1/2, -y+1/2, -z'
'-x, y+1/2, -z+1/2'
'-x, -y, -z'
'x-1/2, y, -z-1/2'
'-x-1/2, y-1/2, z'
'x, -y-1/2, z-1/2'

loop_
_atom_site_label
_atom_site_type_symbol
_atom_site_fract_x
_atom_site_fract_y
_atom_site_fract_z
_atom_site_U_iso_or_equiv
_atom_site_adp_type
_atom_site_occupancy
_atom_site_symmetry_multiplicity
_atom_site_calc_flag
_atom_site_refinement_flags
_atom_site_disorder_assembly
_atom_site_disorder_group
Gd1 Gd 0.420386(16) 0.196998(15) 0.112960(7) 0.01987(7) Uani 1 1 d . . .
Gd2 Gd 0.692204(16) 0.236910(14) 0.136567(7) 0.01999(7) Uani 1 1 d . . .
Mn1 Mn 0.52594(5) 0.30631(4) 0.17222(2) 0.01922(18) Uani 1 1 d . . .
Mn2 Mn 0.55281(5) 0.30398(5) 0.07416(2) 0.02411(19) Uani 1 1 d . . .
O1 O 0.5445(2) 0.27341(18) 0.12333(9) 0.0210(8) Uani 1 1 d . . .
N1 N 0.5251(3) 0.2917(2) 0.22844(11) 0.0212(10) Uani 1 1 d . . .
C1 C 0.5973(3) 0.2733(3) 0.24556(15) 0.0251(13) Uani 1 1 d . . .
H1 H 0.6474 0.2663 0.2315 0.030 Uiso 1 1 calc R . .
C2 C 0.6023(3) 0.2642(3) 0.28260(15) 0.0278(13) Uani 1 1 d . . .
H2 H 0.6544 0.2502 0.2937 0.033 Uiso 1 1 calc R . .
C3 C 0.5303(4) 0.2758(3) 0.30326(16) 0.0315(14) Uani 1 1 d . . .
H3 H 0.5323 0.2711 0.3289 0.038 Uiso 1 1 calc R . .
C4 C 0.4557(3) 0.2942(3) 0.28607(14) 0.0222(12) Uani 1 1 d . . .
H4 H 0.4057 0.3027 0.2999 0.027 Uiso 1 1 calc R . .
C5 C 0.4533(3) 0.3005(3) 0.24815(14) 0.0191(11) Uani 1 1 d . . .
C6 C 0.3726(3) 0.3160(3) 0.22826(14) 0.0236(13) Uani 1 1 d . . .
H6A H 0.3748 0.3670 0.2182 0.028 Uiso 1 1 calc R . .
H6B H 0.3244 0.3137 0.2456 0.028 Uiso 1 1 calc R . .
C7 C 0.3565(3) 0.2616(3) 0.19757(14) 0.0233(12) Uani 1 1 d . . .
H7A H 0.3599 0.2103 0.2073 0.028 Uiso 1 1 calc R . .
H7B H 0.2981 0.2692 0.1883 0.028 Uiso 1 1 calc R . .
O2 O 0.4158(2) 0.26870(19) 0.16773(9) 0.0210(8) Uani 1 1 d . . .
N2 N 0.4873(3) 0.4224(2) 0.17151(12) 0.0242(11) Uani 1 1 d . . .
C8 C 0.4155(4) 0.4430(3) 0.15466(15) 0.0273(13) Uani 1 1 d . . .
H8 H 0.3823 0.4055 0.1434 0.033 Uiso 1 1 calc R . .
C9 C 0.3874(4) 0.5146(3) 0.15277(16) 0.0365(15) Uani 1 1 d . . .
H9 H 0.3354 0.5266 0.1410 0.044 Uiso 1 1 calc R . .
C10 C 0.4368(4) 0.5691(3) 0.16836(18) 0.0423(17) Uani 1 1 d . . .
H10 H 0.4196 0.6197 0.1672 0.051 Uiso 1 1 calc R . .
C11 C 0.5114(4) 0.5500(3) 0.18577(16) 0.0359(15) Uani 1 1 d . . .
H11 H 0.5456 0.5872 0.1968 0.043 Uiso 1 1 calc R . .
C12 C 0.5365(3) 0.4752(3) 0.18701(14) 0.0250(13) Uani 1 1 d . . .
C13 C 0.6158(3) 0.4519(3) 0.20688(15) 0.0274(13) Uani 1 1 d . . .
H13A H 0.5990 0.4240 0.2289 0.033 Uiso 1 1 calc R . .
H13B H 0.6463 0.4972 0.2149 0.033 Uiso 1 1 calc R . .
C14 C 0.6767(3) 0.4040(3) 0.18483(15) 0.0267(13) Uiso 1 1 d . . .
H14A H 0.6967 0.4330 0.1636 0.032 Uiso 1 1 calc R . .
H14B H 0.7270 0.3923 0.2000 0.032 Uiso 1 1 calc R . .
O3 O 0.6403(2) 0.33518(18) 0.17205(9) 0.0199(8) Uani 1 1 d . . .
N3 N 0.5446(3) 0.4260(3) 0.07327(12) 0.0330(12) Uani 1 1 d . . .
C15 C 0.6021(4) 0.4657(3) 0.09198(16) 0.0375(15) Uani 1 1 d . . .
H15 H 0.6491 0.4402 0.1024 0.045 Uiso 1 1 calc R . .
C16 C 0.5966(5) 0.5414(4) 0.09681(19) 0.0497(19) Uani 1 1 d . . .
H16 H 0.6382 0.5675 0.1105 0.060 Uiso 1 1 calc R . .
C17 C 0.5296(5) 0.5781(4) 0.08137(19) 0.055(2) Uani 1 1 d . . .
H17 H 0.5241 0.6304 0.0842 0.066 Uiso 1 1 calc R . .
C18 C 0.4696(5) 0.5384(4) 0.06146(18) 0.0493(18) Uani 1 1 d . . .
H18 H 0.4232 0.5634 0.0504 0.059 Uiso 1 1 calc R . .
C19 C 0.4785(4) 0.4617(3) 0.05800(16) 0.0366(15) Uani 1 1 d . . .
C20 C 0.4164(4) 0.4161(3) 0.03735(16) 0.0361(15) Uani 1 1 d . . .
H20A H 0.4457 0.3943 0.0161 0.043 Uiso 1 1 calc R . .
H20B H 0.3710 0.4492 0.0281 0.043 Uiso 1 1 calc R . .
C21 C 0.3754(4) 0.3534(3) 0.05899(16) 0.0363(15) Uani 1 1 d . . .
H21A H 0.3445 0.3753 0.0798 0.044 Uiso 1 1 calc R . .
H21B H 0.3329 0.3283 0.0434 0.044 Uiso 1 1 calc R . .
O4 O 0.4335(2) 0.2984(2) 0.07248(9) 0.0262(9) Uani 1 1 d . . .
N4 N 0.5608(3) 0.2862(3) 0.01793(12) 0.0295(11) Uani 1 1 d . . .
C22 C 0.4989(4) 0.2479(4) 0.00127(16) 0.0399(16) Uani 1 1 d . . .
H22 H 0.4506 0.2333 0.0151 0.048 Uiso 1 1 calc R . .
C23 C 0.5020(4) 0.2290(4) -0.03447(16) 0.0454(17) Uani 1 1 d . . .
H23 H 0.4563 0.2028 -0.0455 0.054 Uiso 1 1 calc R . .
C24 C 0.5726(4) 0.2487(4) -0.05440(17) 0.0474(18) Uani 1 1 d . . .
H24 H 0.5767 0.2360 -0.0794 0.057 Uiso 1 1 calc R . .
C25 C 0.6372(4) 0.2873(4) -0.03742(16) 0.0403(16) Uani 1 1 d . . .
H25 H 0.6866 0.3011 -0.0506 0.048 Uiso 1 1 calc R . .
C26 C 0.6298(3) 0.3057(3) -0.00107(15) 0.0284(13) Uani 1 1 d . . .
C27 C 0.6981(4) 0.3483(3) 0.01821(14) 0.0324(14) Uani 1 1 d . . .
H27A H 0.6750 0.3970 0.0259 0.039 Uiso 1 1 calc R . .
H27B H 0.7455 0.3577 0.0011 0.039 Uiso 1 1 calc R . .
C28 C 0.7324(3) 0.3079(3) 0.05126(14) 0.0322(14) Uani 1 1 d . . .
H28A H 0.7530 0.2582 0.0437 0.039 Uiso 1 1 calc R . .
H28B H 0.7816 0.3359 0.0609 0.039 Uiso 1 1 calc R . .
O5 O 0.6713(2) 0.2990(2) 0.07936(9) 0.0280(9) Uani 1 1 d . . .
O6 O 0.5984(2) 0.17714(19) 0.17857(9) 0.0217(8) Uani 1 1 d . . .
O7 O 0.4896(2) 0.11880(19) 0.15252(9) 0.0243(9) Uani 1 1 d . . .
C29 C 0.5497(3) 0.1211(3) 0.17497(14) 0.0226(12) Uani 1 1 d . . .
C30 C 0.5634(3) 0.0515(3) 0.19801(15) 0.0258(13) Uani 1 1 d . . .
C31 C 0.4780(4) 0.0226(3) 0.21111(17) 0.0421(16) Uani 1 1 d . . .
H31A H 0.4866 -0.0223 0.2257 0.063 Uiso 1 1 calc R . .
H31B H 0.4420 0.0108 0.1901 0.063 Uiso 1 1 calc R . .
H31C H 0.4501 0.0607 0.2259 0.063 Uiso 1 1 calc R . .
C32 C 0.6052(4) -0.0059(3) 0.17286(18) 0.0463(18) Uani 1 1 d . . .
H32A H 0.6145 -0.0523 0.1862 0.069 Uiso 1 1 calc R . .
H32B H 0.6598 0.0134 0.1642 0.069 Uiso 1 1 calc R . .
H32C H 0.5678 -0.0154 0.1521 0.069 Uiso 1 1 calc R . .
C33 C 0.6212(4) 0.0665(3) 0.23033(17) 0.0436(17) Uani 1 1 d . . .
H33A H 0.6281 0.0207 0.2445 0.065 Uiso 1 1 calc R . .
H33B H 0.5958 0.1051 0.2457 0.065 Uiso 1 1 calc R . .
H33C H 0.6770 0.0833 0.2217 0.065 Uiso 1 1 calc R . .
O8 O 0.5334(2) 0.1617(2) 0.07134(10) 0.0284(9) Uani 1 1 d . . .
O9 O 0.6552(2) 0.13805(19) 0.09996(10) 0.0269(9) Uani 1 1 d . . .
C34 C 0.6015(4) 0.1247(3) 0.07537(16) 0.0289(14) Uani 1 1 d . A .
C35 C 0.6231(4) 0.0628(4) 0.04830(17) 0.0397(17) Uani 1 1 d . . .
C36A C 0.6901(12) 0.0930(9) 0.0241(5) 0.058(5) Uiso 0.46 1 d P A -1
H36A H 0.7396 0.1073 0.0387 0.088 Uiso 0.46 1 calc PR A -1
H36B H 0.6681 0.1367 0.0113 0.088 Uiso 0.46 1 calc PR A -1
H36C H 0.7067 0.0549 0.0065 0.088 Uiso 0.46 1 calc PR A -1
C37A C 0.5444(10) 0.0387(9) 0.0277(5) 0.056(4) Uiso 0.46 1 d P A -1
H37A H 0.4991 0.0263 0.0449 0.084 Uiso 0.46 1 calc PR A -1
H37B H 0.5579 -0.0051 0.0129 0.084 Uiso 0.46 1 calc PR A -1
H37C H 0.5255 0.0793 0.0118 0.084 Uiso 0.46 1 calc PR A -1
C38A C 0.6563(11) -0.0054(8) 0.0706(4) 0.050(4) Uiso 0.46 1 d P A -1
H38A H 0.7061 0.0094 0.0848 0.076 Uiso 0.46 1 calc PR A -1
H38B H 0.6720 -0.0456 0.0540 0.076 Uiso 0.46 1 calc PR A -1
H38C H 0.6114 -0.0228 0.0870 0.076 Uiso 0.46 1 calc PR A -1
C36B C 0.6135(15) 0.0887(11) 0.0100(6) 0.028(5) Uiso 0.31 1 d P A -2
H36D H 0.6444 0.1356 0.0068 0.042 Uiso 0.31 1 calc PR A -2
H36E H 0.5531 0.0965 0.0047 0.042 Uiso 0.31 1 calc PR A -2
H36F H 0.6367 0.0511 -0.0065 0.042 Uiso 0.31 1 calc PR A -2
C37B C 0.5624(15) -0.0052(12) 0.0576(6) 0.041(6) Uiso 0.31 1 d P A -2
H37D H 0.5741 -0.0464 0.0409 0.061 Uiso 0.31 1 calc PR A -2
H37E H 0.5029 0.0103 0.0550 0.061 Uiso 0.31 1 calc PR A -2
H37F H 0.5727 -0.0215 0.0826 0.061 Uiso 0.31 1 calc PR A -2
C38B C 0.7163(18) 0.0374(17) 0.0531(9) 0.078(9) Uiso 0.31 1 d P A -2
H38D H 0.7545 0.0793 0.0483 0.117 Uiso 0.31 1 calc PR A -2
H38E H 0.7286 -0.0029 0.0360 0.117 Uiso 0.31 1 calc PR A -2
H38F H 0.7249 0.0196 0.0780 0.117 Uiso 0.31 1 calc PR A -2
C36C C 0.7236(16) 0.0691(16) 0.0383(8) 0.030(6) Uiso 0.23 1 d P A -3
H36G H 0.7366 0.1200 0.0306 0.046 Uiso 0.23 1 calc PR A -3
H36H H 0.7371 0.0345 0.0186 0.046 Uiso 0.23 1 calc PR A -3
H36I H 0.7577 0.0567 0.0598 0.046 Uiso 0.23 1 calc PR A -3
C37C C 0.6042(18) -0.0039(14) 0.0602(7) 0.021(6) Uiso 0.23 1 d P A -3
H37G H 0.6200 -0.0409 0.0418 0.031 Uiso 0.23 1 calc PR A -3
H37H H 0.5429 -0.0069 0.0649 0.031 Uiso 0.23 1 calc PR A -3
H37I H 0.6355 -0.0137 0.0827 0.031 Uiso 0.23 1 calc PR A -3
C38C C 0.576(2) 0.082(2) 0.0089(10) 0.054(10) Uiso 0.23 1 d P A -3
H38G H 0.5923 0.1323 0.0009 0.080 Uiso 0.23 1 calc PR A -3
H38H H 0.5137 0.0805 0.0120 0.080 Uiso 0.23 1 calc PR A -3
H38I H 0.5928 0.0459 -0.0095 0.080 Uiso 0.23 1 calc PR A -3
N11 N 0.2375(3) 0.2132(3) 0.12839(12) 0.0284(11) Uani 1 1 d . . .
O11 O 0.2792(2) 0.2647(2) 0.11262(10) 0.0242(8) Uani 1 1 d . . .
O12 O 0.2800(2) 0.1561(2) 0.13839(10) 0.0276(9) Uani 1 1 d . . .
O13 O 0.1599(2) 0.2191(2) 0.13379(10) 0.0337(10) Uani 1 1 d . . .
N21 N 0.3392(4) 0.0870(3) 0.06592(15) 0.0449(14) Uani 1 1 d . . .
O21 O 0.3371(2) 0.1571(2) 0.05849(10) 0.0349(10) Uani 1 1 d . . .
O22 O 0.3850(3) 0.0676(2) 0.09240(12) 0.0410(11) Uani 1 1 d . . .
O23 O 0.2956(3) 0.0416(2) 0.04884(14) 0.0671(16) Uani 1 1 d . . .
N31 N 0.8622(3) 0.2933(3) 0.11980(12) 0.0308(12) Uani 1 1 d . . .
O31 O 0.8061(2) 0.3353(2) 0.13336(10) 0.0278(9) Uani 1 1 d . . .
O32 O 0.8391(2) 0.2281(2) 0.11070(10) 0.0323(9) Uani 1 1 d . . .
O33 O 0.9366(2) 0.3138(2) 0.11531(10) 0.0412(11) Uani 1 1 d . . .
N41 N 0.7930(3) 0.1679(3) 0.19452(13) 0.0285(11) Uani 1 1 d . . .
O41 O 0.7704(2) 0.2364(2) 0.19424(10) 0.0256(8) Uani 1 1 d . . .
O42 O 0.7758(2) 0.1301(2) 0.16666(10) 0.0289(9) Uani 1 1 d . . .
O43 O 0.8287(2) 0.1417(2) 0.22148(11) 0.0364(10) Uani 1 1 d . . .
N91A N 0.7174(10) 0.4076(8) 0.3151(4) 0.056(4) Uiso 0.50 1 d PD B 1
C91A C 0.6788(9) 0.4057(8) 0.3436(4) 0.041(4) Uiso 0.50 1 d PD B 1
C92A C 0.6309(12) 0.4045(11) 0.3812(5) 0.080(6) Uiso 0.50 1 d PD B 1
H92A H 0.6328 0.3541 0.3914 0.120 Uiso 0.50 1 calc PR B 1
H92B H 0.5716 0.4195 0.3777 0.120 Uiso 0.50 1 calc PR B 1
H92C H 0.6588 0.4391 0.3980 0.120 Uiso 0.50 1 calc PR B 1
N91B N 0.7176(9) 0.4199(8) 0.2963(4) 0.069(4) Uiso 0.50 1 d PD C 2
C91B C 0.6883(13) 0.4119(11) 0.3265(5) 0.060(5) Uiso 0.50 1 d PD C 2
C92B C 0.6399(11) 0.4078(9) 0.3639(5) 0.052(4) Uiso 0.50 1 d PD C 2
H92D H 0.6368 0.4576 0.3746 0.077 Uiso 0.50 1 calc PR C 2
H92E H 0.6705 0.3744 0.3804 0.077 Uiso 0.50 1 calc PR C 2
H92F H 0.5822 0.3887 0.3600 0.077 Uiso 0.50 1 calc PR C 2

loop_
_atom_site_aniso_label
_atom_site_aniso_U_11
_atom_site_aniso_U_22
_atom_site_aniso_U_33
_atom_site_aniso_U_23
_atom_site_aniso_U_13
_atom_site_aniso_U_12
Gd1 0.01990(13) 0.02172(14) 0.01800(14) -0.00080(12) -0.00237(11) 0.00027(12)
Gd2 0.01777(13) 0.02448(14) 0.01772(14) -0.00303(12) 0.00125(12) -0.00036(12)
Mn1 0.0182(4) 0.0223(4) 0.0171(4) -0.0020(4) 0.0009(3) -0.0015(4)
Mn2 0.0235(4) 0.0322(5) 0.0166(4) 0.0014(4) 0.0012(3) -0.0032(4)
O1 0.024(2) 0.0204(18) 0.0180(19) -0.0003(15) -0.0019(15) 0.0027(17)
N1 0.021(2) 0.028(3) 0.014(2) 0.0017(19) 0.0014(19) 0.002(2)
C1 0.024(3) 0.028(3) 0.023(3) 0.000(3) 0.000(2) 0.001(3)
C2 0.027(3) 0.034(3) 0.023(3) 0.001(3) -0.008(2) 0.004(3)
C3 0.033(3) 0.038(4) 0.024(3) 0.002(3) -0.004(3) 0.002(3)
C4 0.019(3) 0.027(3) 0.020(3) -0.004(2) 0.009(2) -0.005(2)
C5 0.020(3) 0.014(3) 0.023(3) -0.007(2) -0.001(2) -0.005(2)
C6 0.023(3) 0.031(3) 0.018(3) 0.002(2) 0.001(2) -0.001(2)
C7 0.013(3) 0.031(3) 0.026(3) 0.002(3) 0.007(2) -0.003(2)
O2 0.0129(18) 0.028(2) 0.022(2) -0.0102(17) -0.0016(15) -0.0022(16)
N2 0.031(3) 0.020(2) 0.022(3) 0.002(2) 0.000(2) -0.002(2)
C8 0.030(3) 0.023(3) 0.028(3) 0.004(3) -0.003(3) 0.008(3)
C9 0.042(4) 0.032(4) 0.036(4) 0.005(3) -0.009(3) 0.010(3)
C10 0.055(5) 0.027(3) 0.044(4) 0.002(3) 0.005(3) 0.011(3)
C11 0.050(4) 0.031(4) 0.027(3) -0.006(3) 0.002(3) -0.003(3)
C12 0.028(3) 0.026(3) 0.021(3) -0.004(2) 0.008(3) -0.001(3)
C13 0.032(3) 0.022(3) 0.028(3) -0.009(3) 0.003(3) -0.002(3)
O3 0.0162(18) 0.0254(19) 0.018(2) -0.0075(16) 0.0012(15) -0.0024(15)
N3 0.044(3) 0.034(3) 0.021(3) 0.001(2) 0.001(2) -0.008(3)
C15 0.047(4) 0.039(4) 0.027(4) -0.001(3) 0.003(3) -0.001(3)
C16 0.075(5) 0.037(4) 0.037(4) -0.003(3) 0.007(4) -0.015(4)
C17 0.097(6) 0.024(4) 0.044(5) 0.002(3) 0.006(4) 0.000(4)
C18 0.073(5) 0.038(4) 0.037(4) 0.010(3) -0.001(4) 0.000(4)
C19 0.047(4) 0.036(4) 0.027(4) 0.013(3) 0.007(3) -0.003(3)
C20 0.044(4) 0.039(4) 0.025(3) 0.010(3) -0.002(3) -0.002(3)
C21 0.034(4) 0.041(4) 0.034(4) 0.008(3) -0.005(3) 0.002(3)
O4 0.026(2) 0.029(2) 0.023(2) 0.0072(17) -0.0040(16) -0.0011(17)
N4 0.027(3) 0.045(3) 0.017(2) 0.004(2) -0.001(2) -0.002(2)
C22 0.028(3) 0.066(5) 0.026(4) 0.000(3) 0.000(3) -0.003(3)
C23 0.041(4) 0.073(5) 0.022(3) -0.004(3) -0.006(3) -0.009(4)
C24 0.047(4) 0.076(5) 0.019(3) 0.001(3) 0.005(3) -0.007(4)
C25 0.032(4) 0.065(5) 0.024(4) -0.002(3) 0.006(3) -0.005(3)
C26 0.027(3) 0.038(3) 0.020(3) 0.005(3) 0.003(2) 0.000(3)
C27 0.029(3) 0.048(4) 0.021(3) 0.002(3) 0.007(3) -0.010(3)
C28 0.022(3) 0.053(4) 0.022(3) 0.001(3) 0.002(2) -0.010(3)
O5 0.023(2) 0.043(2) 0.018(2) 0.0008(18) 0.0027(16) -0.0122(18)
O6 0.0173(19) 0.026(2) 0.021(2) -0.0023(16) 0.0004(15) -0.0030(16)
O7 0.026(2) 0.023(2) 0.024(2) 0.0041(16) -0.0062(17) -0.0001(16)
C29 0.021(3) 0.031(3) 0.016(3) 0.003(2) 0.005(2) 0.007(3)
C30 0.032(3) 0.022(3) 0.023(3) 0.007(2) -0.004(2) -0.001(3)
C31 0.042(4) 0.048(4) 0.036(4) 0.015(3) -0.003(3) -0.012(3)
C32 0.057(5) 0.029(4) 0.052(5) 0.004(3) 0.007(4) 0.018(3)
C33 0.050(4) 0.041(4) 0.040(4) 0.016(3) -0.014(3) -0.011(3)
O8 0.026(2) 0.033(2) 0.026(2) -0.0085(17) -0.0011(17) 0.0050(19)
O9 0.024(2) 0.031(2) 0.026(2) -0.0089(18) -0.0038(17) 0.0055(17)
C34 0.032(4) 0.028(3) 0.027(3) -0.007(3) 0.001(3) -0.005(3)
C35 0.033(4) 0.045(4) 0.041(4) -0.027(3) -0.013(3) 0.011(3)
N11 0.035(3) 0.035(3) 0.015(2) -0.001(2) -0.004(2) -0.010(3)
O11 0.0180(19) 0.028(2) 0.027(2) 0.0025(18) -0.0003(16) 0.0022(17)
O12 0.028(2) 0.025(2) 0.030(2) 0.0061(18) -0.0039(17) -0.0035(18)
O13 0.017(2) 0.059(3) 0.025(2) 0.004(2) 0.0064(17) -0.0107(19)
N21 0.052(4) 0.038(3) 0.045(4) -0.015(3) -0.018(3) 0.008(3)
O21 0.040(2) 0.033(2) 0.032(2) -0.0044(19) -0.0118(19) 0.009(2)
O22 0.050(3) 0.028(2) 0.045(3) -0.003(2) -0.025(2) 0.007(2)
O23 0.095(4) 0.042(3) 0.065(4) -0.019(3) -0.048(3) -0.001(3)
N31 0.030(3) 0.044(3) 0.018(3) 0.000(2) 0.000(2) -0.004(3)
O31 0.023(2) 0.035(2) 0.025(2) -0.0065(18) 0.0120(18) -0.0039(18)
O32 0.027(2) 0.036(2) 0.035(2) -0.007(2) 0.0057(18) 0.0076(19)
O33 0.029(2) 0.070(3) 0.025(2) 0.001(2) 0.0033(18) -0.013(2)
N41 0.022(3) 0.030(3) 0.033(3) -0.005(2) 0.000(2) -0.002(2)
O41 0.023(2) 0.025(2) 0.028(2) -0.0034(18) -0.0007(16) 0.0026(17)
O42 0.032(2) 0.030(2) 0.024(2) -0.0078(18) -0.0021(18) -0.0004(17)
O43 0.039(3) 0.038(2) 0.032(2) 0.003(2) -0.011(2) 0.0056(19)

loop_
_atom_type_symbol
_atom_type_description
_atom_type_scat_dispersion_real
_atom_type_scat_dispersion_imag
_atom_type_scat_source
C C 0.0033 0.0016 'International Tables Vol C Tables 4.2.6.8 and 6.1.1.4'
H H 0.0000 0.0000 'International Tables Vol C Tables 4.2.6.8 and 6.1.1.4'
N N 0.0061 0.0033 'International Tables Vol C Tables 4.2.6.8 and 6.1.1.4'
O O 0.0106 0.0060 'International Tables Vol C Tables 4.2.6.8 and 6.1.1.4'
Mn Mn 0.3368 0.7283 'International Tables Vol C Tables 4.2.6.8 and 6.1.1.4'
Gd Gd -0.1653 3.9035 'International Tables Vol C Tables 4.2.6.8 and 6.1.1.4'

loop_
_geom_angle_atom_site_label_1
_geom_angle_atom_site_label_2
_geom_angle_atom_site_label_3
_geom_angle
_geom_angle_site_symmetry_1
_geom_angle_site_symmetry_3
_geom_angle_publ_flag
O7 Gd1 O4 146.12(12) . . ?
O7 Gd1 O2 79.00(12) . . ?
O4 Gd1 O2 96.82(12) . . ?
O7 Gd1 O1 82.26(12) . . ?
O4 Gd1 O1 65.85(11) . . ?
O2 Gd1 O1 65.49(11) . . ?
O7 Gd1 O8 83.93(13) . . ?
O4 Gd1 O8 74.94(13) . . ?
O2 Gd1 O8 133.93(11) . . ?
O1 Gd1 O8 70.02(11) . . ?
O7 Gd1 O21 125.53(12) . . ?
O4 Gd1 O21 76.16(13) . . ?
O2 Gd1 O21 144.53(12) . . ?
O1 Gd1 O21 135.44(12) . . ?
O8 Gd1 O21 78.56(12) . . ?
O7 Gd1 O12 90.02(12) . . ?
O4 Gd1 O12 122.57(12) . . ?
O2 Gd1 O12 79.44(11) . . ?
O1 Gd1 O12 144.90(11) . . ?
O8 Gd1 O12 143.33(12) . . ?
O21 Gd1 O12 75.82(12) . . ?
O7 Gd1 O22 74.30(12) . . ?
O4 Gd1 O22 122.96(13) . . ?
O2 Gd1 O22 138.29(13) . . ?
O1 Gd1 O22 138.93(12) . . ?
O8 Gd1 O22 74.31(13) . . ?
O21 Gd1 O22 51.38(13) . . ?
O12 Gd1 O22 69.25(13) . . ?
O7 Gd1 O11 135.41(12) . . ?
O4 Gd1 O11 72.69(12) . . ?
O2 Gd1 O11 73.68(11) . . ?
O1 Gd1 O11 115.80(11) . . ?
O8 Gd1 O11 139.75(12) . . ?
O21 Gd1 O11 71.04(12) . . ?
O12 Gd1 O11 51.04(11) . . ?
O22 Gd1 O11 104.47(13) . . ?
O9 Gd2 O3 145.01(12) . . ?
O9 Gd2 O6 82.91(12) . . ?
O3 Gd2 O6 76.31(12) . . ?
O9 Gd2 O5 79.10(12) . . ?
O3 Gd2 O5 95.22(12) . . ?
O6 Gd2 O5 133.64(11) . . ?
O9 Gd2 O41 129.01(12) . . ?
O3 Gd2 O41 72.24(11) . . ?
O6 Gd2 O41 75.36(11) . . ?
O5 Gd2 O41 145.89(12) . . ?
O9 Gd2 O1 81.47(11) . . ?
O3 Gd2 O1 65.23(11) . . ?
O6 Gd2 O1 70.52(11) . . ?
O5 Gd2 O1 64.78(11) . . ?
O41 Gd2 O1 130.17(11) . . ?
O9 Gd2 O32 87.76(13) . . ?
O3 Gd2 O32 125.55(12) . . ?
O6 Gd2 O32 141.84(12) . . ?
O5 Gd2 O32 79.77(12) . . ?
O41 Gd2 O32 82.37(12) . . ?
O1 Gd2 O32 144.26(12) . . ?
O9 Gd2 O31 133.87(12) . . ?
O3 Gd2 O31 75.20(11) . . ?
O6 Gd2 O31 141.60(12) . . ?
O5 Gd2 O31 74.37(12) . . ?
O41 Gd2 O31 71.79(12) . . ?
O1 Gd2 O31 118.28(12) . . ?
O32 Gd2 O31 51.05(12) . . ?
O9 Gd2 O42 78.81(12) . . ?
O3 Gd2 O42 119.95(11) . . ?
O6 Gd2 O42 72.64(11) . . ?
O5 Gd2 O42 142.34(12) . . ?
O41 Gd2 O42 50.90(11) . . ?
O1 Gd2 O42 139.90(11) . . ?
O32 Gd2 O42 69.26(12) . . ?
O31 Gd2 O42 100.41(12) . . ?
O2 Mn1 O3 172.57(15) . . ?
O2 Mn1 O1 86.92(15) . . ?
O3 Mn1 O1 86.34(14) . . ?
O2 Mn1 N1 92.07(16) . . ?
O3 Mn1 N1 92.56(15) . . ?
O1 Mn1 N1 153.34(16) . . ?
O2 Mn1 N2 95.03(16) . . ?
O3 Mn1 N2 90.11(16) . . ?
O1 Mn1 N2 109.11(15) . . ?
N1 Mn1 N2 97.52(16) . . ?
O2 Mn1 O6 95.20(13) . . ?
O3 Mn1 O6 80.05(13) . . ?
O1 Mn1 O6 75.05(13) . . ?
N1 Mn1 O6 78.53(14) . . ?
N2 Mn1 O6 169.15(14) . . ?
O5 Mn2 O4 172.99(16) . . ?
O5 Mn2 O1 87.53(15) . . ?
O4 Mn2 O1 86.99(15) . . ?
O5 Mn2 N4 91.93(16) . . ?
O4 Mn2 N4 91.12(17) . . ?
O1 Mn2 N4 154.42(17) . . ?
O5 Mn2 N3 96.19(18) . . ?
O4 Mn2 N3 89.63(17) . . ?
O1 Mn2 N3 107.42(16) . . ?
N4 Mn2 N3 98.07(18) . . ?
O5 Mn2 O8 94.25(14) . . ?
O4 Mn2 O8 80.10(14) . . ?
O1 Mn2 O8 75.10(13) . . ?
N4 Mn2 O8 79.44(15) . . ?
N3 Mn2 O8 169.34(16) . . ?
Mn2 O1 Mn1 144.84(19) . . ?
Mn2 O1 Gd1 93.96(13) . . ?
Mn1 O1 Gd1 101.59(14) . . ?
Mn2 O1 Gd2 101.63(14) . . ?
Mn1 O1 Gd2 92.28(13) . . ?
Gd1 O1 Gd2 129.89(14) . . ?
C1 N1 C5 118.9(4) . . ?
C1 N1 Mn1 119.5(3) . . ?
C5 N1 Mn1 121.6(3) . . ?
N1 C1 C2 122.9(5) . . ?
N1 C1 H1 118.5 . . ?
C2 C1 H1 118.5 . . ?
C1 C2 C3 118.8(5) . . ?
C1 C2 H2 120.6 . . ?
C3 C2 H2 120.6 . . ?
C4 C3 C2 118.8(5) . . ?
C4 C3 H3 120.6 . . ?
C2 C3 H3 120.6 . . ?
C3 C4 C5 120.1(5) . . ?
C3 C4 H4 119.9 . . ?
C5 C4 H4 119.9 . . ?
N1 C5 C4 120.3(5) . . ?
N1 C5 C6 117.9(4) . . ?
C4 C5 C6 121.8(5) . . ?
C5 C6 C7 112.7(4) . . ?
C5 C6 H6A 109.0 . . ?
C7 C6 H6A 109.0 . . ?
C5 C6 H6B 109.0 . . ?
C7 C6 H6B 109.0 . . ?
H6A C6 H6B 107.8 . . ?
O2 C7 C6 113.7(4) . . ?
O2 C7 H7A 108.8 . . ?
C6 C7 H7A 108.8 . . ?
O2 C7 H7B 108.8 . . ?
C6 C7 H7B 108.8 . . ?
H7A C7 H7B 107.7 . . ?
C7 O2 Mn1 124.2(3) . . ?
C7 O2 Gd1 127.7(3) . . ?
Mn1 O2 Gd1 104.00(14) . . ?
C8 N2 C12 119.0(5) . . ?
C8 N2 Mn1 120.4(4) . . ?
C12 N2 Mn1 120.6(4) . . ?
N2 C8 C9 123.8(5) . . ?
N2 C8 H8 118.1 . . ?
C9 C8 H8 118.1 . . ?
C8 C9 C10 117.9(6) . . ?
C8 C9 H9 121.0 . . ?
C10 C9 H9 121.0 . . ?
C9 C10 C11 119.8(6) . . ?
C9 C10 H10 120.1 . . ?
C11 C10 H10 120.1 . . ?
C10 C11 C12 119.5(6) . . ?
C10 C11 H11 120.3 . . ?
C12 C11 H11 120.3 . . ?
N2 C12 C11 120.0(5) . . ?
N2 C12 C13 119.0(5) . . ?
C11 C12 C13 121.0(5) . . ?
C12 C13 C14 114.8(4) . . ?
C12 C13 H13A 108.6 . . ?
C14 C13 H13A 108.6 . . ?
C12 C13 H13B 108.6 . . ?
C14 C13 H13B 108.6 . . ?
H13A C13 H13B 107.6 . . ?
O3 C14 C13 114.2(4) . . ?
O3 C14 H14A 108.7 . . ?
C13 C14 H14A 108.7 . . ?
O3 C14 H14B 108.7 . . ?
C13 C14 H14B 108.7 . . ?
H14A C14 H14B 107.6 . . ?
C14 O3 Mn1 128.2(3) . . ?
C14 O3 Gd2 133.6(3) . . ?
Mn1 O3 Gd2 97.31(13) . . ?
C15 N3 C19 118.8(5) . . ?
C15 N3 Mn2 118.9(4) . . ?
C19 N3 Mn2 121.9(4) . . ?
N3 C15 C16 123.4(6) . . ?
N3 C15 H15 118.3 . . ?
C16 C15 H15 118.3 . . ?
C17 C16 C15 118.2(7) . . ?
C17 C16 H16 120.9 . . ?
C15 C16 H16 120.9 . . ?
C16 C17 C18 119.6(6) . . ?
C16 C17 H17 120.2 . . ?
C18 C17 H17 120.2 . . ?
C17 C18 C19 119.2(7) . . ?
C17 C18 H18 120.4 . . ?
C19 C18 H18 120.4 . . ?
N3 C19 C18 120.8(6) . . ?
N3 C19 C20 117.3(5) . . ?
C18 C19 C20 121.9(6) . . ?
C19 C20 C21 114.8(5) . . ?
C19 C20 H20A 108.6 . . ?
C21 C20 H20A 108.6 . . ?
C19 C20 H20B 108.6 . . ?
C21 C20 H20B 108.6 . . ?
H20A C20 H20B 107.6 . . ?
O4 C21 C20 114.9(5) . . ?
O4 C21 H21A 108.5 . . ?
C20 C21 H21A 108.5 . . ?
O4 C21 H21B 108.5 . . ?
C20 C21 H21B 108.5 . . ?
H21A C21 H21B 107.5 . . ?
C21 O4 Mn2 127.7(3) . . ?
C21 O4 Gd1 133.9(3) . . ?
Mn2 O4 Gd1 96.16(14) . . ?
C26 N4 C22 118.9(5) . . ?
C26 N4 Mn2 121.7(4) . . ?
C22 N4 Mn2 119.0(4) . . ?
N4 C22 C23 123.0(6) . . ?
N4 C22 H22 118.5 . . ?
C23 C22 H22 118.5 . . ?
C22 C23 C24 118.7(6) . . ?
C22 C23 H23 120.6 . . ?
C24 C23 H23 120.6 . . ?
C23 C24 C25 118.7(6) . . ?
C23 C24 H24 120.6 . . ?
C25 C24 H24 120.6 . . ?
C24 C25 C26 119.8(6) . . ?
C24 C25 H25 120.1 . . ?
C26 C25 H25 120.1 . . ?
N4 C26 C25 120.8(5) . . ?
N4 C26 C27 117.8(5) . . ?
C25 C26 C27 121.4(5) . . ?
C26 C27 C28 113.0(5) . . ?
C26 C27 H27A 109.0 . . ?
C28 C27 H27A 109.0 . . ?
C26 C27 H27B 109.0 . . ?
C28 C27 H27B 109.0 . . ?
H27A C27 H27B 107.8 . . ?
O5 C28 C27 113.5(5) . . ?
O5 C28 H28A 108.9 . . ?
C27 C28 H28A 108.9 . . ?
O5 C28 H28B 108.9 . . ?
C27 C28 H28B 108.9 . . ?
H28A C28 H28B 107.7 . . ?
C28 O5 Mn2 126.3(3) . . ?
C28 O5 Gd2 126.7(3) . . ?
Mn2 O5 Gd2 104.33(15) . . ?
C29 O6 Gd2 131.2(3) . . ?
C29 O6 Mn1 115.8(3) . . ?
Gd2 O6 Mn1 79.07(10) . . ?
C29 O7 Gd1 138.8(3) . . ?
O7 C29 O6 123.2(5) . . ?
O7 C29 C30 116.4(5) . . ?
O6 C29 C30 120.4(5) . . ?
C31 C30 C33 109.9(5) . . ?
C31 C30 C29 109.4(5) . . ?
C33 C30 C29 111.9(5) . . ?
C31 C30 C32 109.9(5) . . ?
C33 C30 C32 109.7(5) . . ?
C29 C30 C32 106.0(5) . . ?
C30 C31 H31A 109.5 . . ?
C30 C31 H31B 109.5 . . ?
H31A C31 H31B 109.5 . . ?
C30 C31 H31C 109.5 . . ?
H31A C31 H31C 109.5 . . ?
H31B C31 H31C 109.5 . . ?
C30 C32 H32A 109.5 . . ?
C30 C32 H32B 109.5 . . ?
H32A C32 H32B 109.5 . . ?
C30 C32 H32C 109.5 . . ?
H32A C32 H32C 109.5 . . ?
H32B C32 H32C 109.5 . . ?
C30 C33 H33A 109.5 . . ?
C30 C33 H33B 109.5 . . ?
H33A C33 H33B 109.5 . . ?
C30 C33 H33C 109.5 . . ?
H33A C33 H33C 109.5 . . ?
H33B C33 H33C 109.5 . . ?
C34 O8 Gd1 132.8(4) . . ?
C34 O8 Mn2 114.5(3) . . ?
Gd1 O8 Mn2 78.56(11) . . ?
C34 O9 Gd2 137.3(4) . . ?
O9 C34 O8 123.3(5) . . ?
O9 C34 C35 117.2(5) . . ?
O8 C34 C35 119.4(5) . . ?
C36A C35 C37A 112.5(10) . . ?
C37C C35 C34 113.4(12) . . ?
C36A C35 C34 106.4(8) . . ?
C36B C35 C34 111.4(9) . . ?
C37A C35 C34 110.7(7) . . ?
C36B C35 C38B 107.2(15) . . ?
C34 C35 C38B 110.5(12) . . ?
C36A C35 C38A 111.4(10) . . ?
C37A C35 C38A 108.1(10) . . ?
C34 C35 C38A 107.5(7) . . ?
C36B C35 C37B 112.5(12) . . ?
C34 C35 C37B 106.6(9) . . ?
C38B C35 C37B 108.5(15) . . ?
C37C C35 C36C 111.1(17) . . ?
C34 C35 C36C 108.2(10) . . ?
C37C C35 C38C 112.5(18) . . ?
C34 C35 C38C 108.3(13) . . ?
C36C C35 C38C 102.9(17) . . ?
C35 C36A H36A 109.5 . . ?
C35 C36A H36B 109.5 . . ?
H36A C36A H36B 109.5 . . ?
C35 C36A H36C 109.5 . . ?
H36A C36A H36C 109.5 . . ?
H36B C36A H36C 109.5 . . ?
C35 C37A H37A 109.5 . . ?
C35 C37A H37B 109.5 . . ?
H37A C37A H37B 109.5 . . ?
C35 C37A H37C 109.5 . . ?
H37A C37A H37C 109.5 . . ?
H37B C37A H37C 109.5 . . ?
C35 C38A H38A 109.5 . . ?
C35 C38A H38B 109.5 . . ?
H38A C38A H38B 109.5 . . ?
C35 C38A H38C 109.5 . . ?
H38A C38A H38C 109.5 . . ?
H38B C38A H38C 109.5 . . ?
C35 C36B H36D 109.5 . . ?
C35 C36B H36E 109.5 . . ?
H36D C36B H36E 109.5 . . ?
C35 C36B H36F 109.5 . . ?
H36D C36B H36F 109.5 . . ?
H36E C36B H36F 109.5 . . ?
C35 C37B H37D 109.5 . . ?
C35 C37B H37E 109.5 . . ?
H37D C37B H37E 109.5 . . ?
C35 C37B H37F 109.5 . . ?
H37D C37B H37F 109.5 . . ?
H37E C37B H37F 109.5 . . ?
C35 C38B H38D 109.5 . . ?
C35 C38B H38E 109.5 . . ?
H38D C38B H38E 109.5 . . ?
C35 C38B H38F 109.5 . . ?
H38D C38B H38F 109.5 . . ?
H38E C38B H38F 109.5 . . ?
C35 C36C H36G 109.5 . . ?
C35 C36C H36H 109.5 . . ?
H36G C36C H36H 109.5 . . ?
C35 C36C H36I 109.5 . . ?
H36G C36C H36I 109.5 . . ?
H36H C36C H36I 109.5 . . ?
C35 C37C H37G 109.5 . . ?
C35 C37C H37H 109.5 . . ?
H37G C37C H37H 109.5 . . ?
C35 C37C H37I 109.5 . . ?
H37G C37C H37I 109.5 . . ?
H37H C37C H37I 109.5 . . ?
C35 C38C H38G 109.5 . . ?
C35 C38C H38H 109.5 . . ?
H38G C38C H38H 109.5 . . ?
C35 C38C H38I 109.5 . . ?
H38G C38C H38I 109.5 . . ?
H38H C38C H38I 109.5 . . ?
O13 N11 O11 121.1(5) . . ?
O13 N11 O12 122.4(4) . . ?
O11 N11 O12 116.6(4) . . ?
N11 O11 Gd1 95.7(3) . . ?
N11 O12 Gd1 96.7(3) . . ?
O23 N21 O22 121.8(5) . . ?
O23 N21 O21 121.5(5) . . ?
O22 N21 O21 116.7(5) . . ?
N21 O21 Gd1 95.5(3) . . ?
N21 O22 Gd1 96.0(3) . . ?
O33 N31 O31 122.2(5) . . ?
O33 N31 O32 120.7(5) . . ?
O31 N31 O32 117.1(4) . . ?
N31 O31 Gd2 95.4(3) . . ?
N31 O32 Gd2 96.0(3) . . ?
O43 N41 O42 123.2(5) . . ?
O43 N41 O41 119.9(4) . . ?
O42 N41 O41 116.9(4) . . ?
N41 O41 Gd2 98.6(3) . . ?
N41 O42 Gd2 93.3(3) . . ?
N91A C91A C92A 178.2(15) . . ?
N91B C91B C92B 172.4(19) . . ?
C91B C92B H92D 109.5 . . ?
C91B C92B H92E 109.5 . . ?
H92D C92B H92E 109.5 . . ?
C91B C92B H92F 109.5 . . ?
H92D C92B H92F 109.5 . . ?
H92E C92B H92F 109.5 . . ?

loop_
_geom_bond_atom_site_label_1
_geom_bond_atom_site_label_2
_geom_bond_distance
_geom_bond_site_symmetry_2
_geom_bond_publ_flag
Gd1 O7 2.299(3) . ?
Gd1 O4 2.365(3) . ?
Gd1 O2 2.396(3) . ?
Gd1 O1 2.417(3) . ?
Gd1 O8 2.431(4) . ?
Gd1 O21 2.501(4) . ?
Gd1 O12 2.508(3) . ?
Gd1 O22 2.509(4) . ?
Gd1 O11 2.532(3) . ?
Gd2 O9 2.306(3) . ?
Gd2 O3 2.345(3) . ?
Gd2 O6 2.393(3) . ?
Gd2 O5 2.408(4) . ?
Gd2 O41 2.455(4) . ?
Gd2 O1 2.461(3) . ?
Gd2 O32 2.502(4) . ?
Gd2 O31 2.520(3) . ?
Gd2 O42 2.578(4) . ?
Mn1 O2 1.866(3) . ?
Mn1 O3 1.871(3) . ?
Mn1 O1 1.918(3) . ?
Mn1 N1 2.088(4) . ?
Mn1 N2 2.175(4) . ?
Mn1 O6 2.597(3) . ?
Mn2 O5 1.874(4) . ?
Mn2 O4 1.879(3) . ?
Mn2 O1 1.898(3) . ?
Mn2 N4 2.100(5) . ?
Mn2 N3 2.198(5) . ?
Mn2 O8 2.579(4) . ?
N1 C1 1.341(6) . ?
N1 C5 1.350(6) . ?
C1 C2 1.377(7) . ?
C1 H1 0.9500 . ?
C2 C3 1.379(8) . ?
C2 H2 0.9500 . ?
C3 C4 1.373(7) . ?
C3 H3 0.9500 . ?
C4 C5 1.402(7) . ?
C4 H4 0.9500 . ?
C5 C6 1.492(7) . ?
C6 C7 1.517(7) . ?
C6 H6A 0.9900 . ?
C6 H6B 0.9900 . ?
C7 O2 1.447(6) . ?
C7 H7A 0.9900 . ?
C7 H7B 0.9900 . ?
N2 C8 1.340(7) . ?
N2 C12 1.350(7) . ?
C8 C9 1.364(7) . ?
C8 H8 0.9500 . ?
C9 C10 1.375(8) . ?
C9 H9 0.9500 . ?
C10 C11 1.380(8) . ?
C10 H10 0.9500 . ?
C11 C12 1.402(8) . ?
C11 H11 0.9500 . ?
C12 C13 1.505(7) . ?
C13 C14 1.524(7) . ?
C13 H13A 0.9900 . ?
C13 H13B 0.9900 . ?
C14 O3 1.442(6) . ?
C14 H14A 0.9900 . ?
C14 H14B 0.9900 . ?
N3 C15 1.343(7) . ?
N3 C19 1.343(7) . ?
C15 C16 1.376(8) . ?
C15 H15 0.9500 . ?
C16 C17 1.366(10) . ?
C16 H16 0.9500 . ?
C17 C18 1.391(9) . ?
C17 H17 0.9500 . ?
C18 C19 1.393(8) . ?
C18 H18 0.9500 . ?
C19 C20 1.484(8) . ?
C20 C21 1.525(8) . ?
C20 H20A 0.9900 . ?
C20 H20B 0.9900 . ?
C21 O4 1.434(6) . ?
C21 H21A 0.9900 . ?
C21 H21B 0.9900 . ?
N4 C26 1.337(7) . ?
N4 C22 1.342(7) . ?
C22 C23 1.361(8) . ?
C22 H22 0.9500 . ?
C23 C24 1.377(8) . ?
C23 H23 0.9500 . ?
C24 C25 1.379(8) . ?
C24 H24 0.9500 . ?
C25 C26 1.385(7) . ?
C25 H25 0.9500 . ?
C26 C27 1.497(7) . ?
C27 C28 1.517(7) . ?
C27 H27A 0.9900 . ?
C27 H27B 0.9900 . ?
C28 O5 1.421(6) . ?
C28 H28A 0.9900 . ?
C28 H28B 0.9900 . ?
O6 C29 1.271(6) . ?
O7 C29 1.257(6) . ?
C29 C30 1.529(7) . ?
C30 C31 1.519(8) . ?
C30 C33 1.522(8) . ?
C30 C32 1.534(8) . ?
C31 H31A 0.9800 . ?
C31 H31B 0.9800 . ?
C31 H31C 0.9800 . ?
C32 H32A 0.9800 . ?
C32 H32B 0.9800 . ?
C32 H32C 0.9800 . ?
C33 H33A 0.9800 . ?
C33 H33B 0.9800 . ?
C33 H33C 0.9800 . ?
O8 C34 1.268(6) . ?
O9 C34 1.262(6) . ?
C34 C35 1.533(8) . ?
C35 C37C 1.31(3) . ?
C35 C36A 1.482(17) . ?
C35 C36B 1.49(2) . ?
C35 C37A 1.515(15) . ?
C35 C38B 1.54(3) . ?
C35 C38A 1.567(16) . ?
C35 C37B 1.59(2) . ?
C35 C36C 1.63(3) . ?
C35 C38C 1.67(3) . ?
C36A H36A 0.9800 . ?
C36A H36B 0.9800 . ?
C36A H36C 0.9800 . ?
C37A H37A 0.9800 . ?
C37A H37B 0.9800 . ?
C37A H37C 0.9800 . ?
C38A H38A 0.9800 . ?
C38A H38B 0.9800 . ?
C38A H38C 0.9800 . ?
C36B H36D 0.9800 . ?
C36B H36E 0.9800 . ?
C36B H36F 0.9800 . ?
C37B H37D 0.9800 . ?
C37B H37E 0.9800 . ?
C37B H37F 0.9800 . ?
C38B H38D 0.9800 . ?
C38B H38E 0.9800 . ?
C38B H38F 0.9800 . ?
C36C H36G 0.9800 . ?
C36C H36H 0.9800 . ?
C36C H36I 0.9800 . ?
C37C H37G 0.9800 . ?
C37C H37H 0.9800 . ?
C37C H37I 0.9800 . ?
C38C H38G 0.9800 . ?
C38C H38H 0.9800 . ?
C38C H38I 0.9800 . ?
N11 O13 1.241(6) . ?
N11 O11 1.274(5) . ?
N11 O12 1.279(6) . ?
N21 O23 1.238(6) . ?
N21 O22 1.261(6) . ?
N21 O21 1.290(6) . ?
N31 O33 1.238(6) . ?
N31 O31 1.264(6) . ?
N31 O32 1.273(6) . ?
N41 O43 1.234(6) . ?
N41 O42 1.260(5) . ?
N41 O41 1.281(5) . ?
N91A C91A 1.213(19) . ?
C91A C92A 1.579(18) . ?
C92A H92A 0.9800 . ?
C92A H92B 0.9800 . ?
C92A H92C 0.9800 . ?
N91B C91B 1.21(2) . ?
C91B C92B 1.577(19) . ?
C92B H92D 0.9800 . ?
C92B H92E 0.9800 . ?
C92B H92F 0.9800 . ?
